data_7022429
loop_
_publ_author_name
'DiFranco, Stephen A.'
'Staples, Richard J.'
'Odom, Aaron L.'

_publ_section_title
;
 Single-site N-N bond cleavage by Mo(IV): possible mechanisms of
 hydrazido(1-) to nitrido conversion.
;
_journal_issue 7
_journal_name_full 'Dalton transactions (Cambridge, England : 2003)'
_journal_page_first 2530
_journal_page_last 2539
_journal_paper_doi 10.1039/c2dt32643d
_journal_volume 42
_journal_year 2013
_chemical_formula_moiety 'C31 H39 Mo N5'
_chemical_formula_sum 'C31 H39 Mo N5'
_chemical_formula_weight 577.61
_chemical_name_common anti-Mo(dpma-mes)(NMe2)(N)
_chemical_properties_physical 'air-sensitive, moisture-sensitive, oxygen-sensitive'
_space_group_IT_number 14
_symmetry_cell_setting monoclinic
_symmetry_Int_Tables_number 14
_symmetry_space_group_name_Hall '-P 2ybc'
_symmetry_space_group_name_H-M 'P 1 21/c 1'
_atom_sites_solution_hydrogens geom
_atom_sites_solution_primary direct
_atom_sites_solution_secondary difmap
_audit_creation_method SHELXL-97
_cell_angle_alpha 90.00
_cell_angle_beta 95.3410(10)
_cell_angle_gamma 90.00
_cell_formula_units_Z 4
_cell_length_a 9.1791(2)
_cell_length_b 13.4130(3)
_cell_length_c 23.0593(5)
_cell_measurement_reflns_used 9958
_cell_measurement_temperature 173(2)
_cell_measurement_theta_max 54.98
_cell_measurement_theta_min 6.12
_cell_volume 2826.72(11)
_computing_cell_refinement 'APEX2 (BRUKER, V2008.5-0, 2006)'
_computing_data_collection 'COSMO (BRUKER, V1.58, 2006)'
_computing_data_reduction 'SAINT (BRUKER, V7.34A, 2006)'
_computing_molecular_graphics 'SHELXTL (Sheldrick, Acta Cryst. A64 2008, 112-122)'
_computing_publication_material 'SHELXTL (Sheldrick, Acta Cryst. A64 2008, 112-122)'
_computing_structure_refinement 'SHELXL (Sheldrick, Acta Cryst. A64 2008, 112-122)'
_computing_structure_solution 'SHELXS (Sheldrick, Acta Cryst. A64 2008, 112-122)'
_diffrn_ambient_temperature 173(2)
_diffrn_detector_area_resol_mean 836.6
_diffrn_measured_fraction_theta_full 0.999
_diffrn_measured_fraction_theta_max 0.999
_diffrn_measurement_method '\w,and/f 0.5 deg'
_diffrn_radiation_monochromator graphite
_diffrn_radiation_probe x-ray
_diffrn_radiation_type MoK\a
_diffrn_radiation_wavelength 0.71073
_diffrn_reflns_av_R_equivalents 0.0243
_diffrn_reflns_av_sigmaI/netI 0.0220
_diffrn_reflns_limit_h_max 10
_diffrn_reflns_limit_h_min -10
_diffrn_reflns_limit_k_max 15
_diffrn_reflns_limit_k_min -15
_diffrn_reflns_limit_l_max 27
_diffrn_reflns_limit_l_min -27
_diffrn_reflns_number 20518
_diffrn_reflns_theta_full 25.00
_diffrn_reflns_theta_max 25.00
_diffrn_reflns_theta_min 1.76
_diffrn_source 'fine-focus sealed tube'
_diffrn_source_type 'sealed tube'
_exptl_absorpt_coefficient_mu 0.492
_exptl_absorpt_correction_T_max 0.7455
_exptl_absorpt_correction_T_min 0.6823
_exptl_absorpt_correction_type multi-scan
_exptl_absorpt_process_details SADABS
_exptl_crystal_colour orange
_exptl_crystal_density_diffrn 1.357
_exptl_crystal_density_method 'not measured'
_exptl_crystal_description chunk
_exptl_crystal_F_000 1208
_exptl_crystal_recrystallization_method 'Layered diffusion, pentane on toluene'
_exptl_crystal_size_max 0.28
_exptl_crystal_size_mid 0.24
_exptl_crystal_size_min 0.23
_refine_diff_density_max 2.654
_refine_diff_density_min -0.440
_refine_diff_density_rms 0.082
_refine_ls_extinction_method none
_refine_ls_goodness_of_fit_ref 1.118
_refine_ls_hydrogen_treatment constr
_refine_ls_matrix_type full
_refine_ls_number_parameters 343
_refine_ls_number_reflns 4967
_refine_ls_number_restraints 0
_refine_ls_restrained_S_all 1.118
_refine_ls_R_factor_all 0.0486
_refine_ls_R_factor_gt 0.0408
_refine_ls_shift/su_max 0.001
_refine_ls_shift/su_mean 0.000
_refine_ls_structure_factor_coef Fsqd
_refine_ls_weighting_details 'calc w=1/[\s^2^(Fo^2^)+(0.0426P)^2^+6.4734P] where P=(Fo^2^+2Fc^2^)/3'
_refine_ls_weighting_scheme calc
_refine_ls_wR_factor_gt 0.1009
_refine_ls_wR_factor_ref 0.1059
_reflns_number_gt 4331
_reflns_number_total 4967
_reflns_threshold_expression >2sigma(I)
_cod_data_source_file c2dt32643d.txt
_cod_data_source_block modpmamesnn_0m
_cod_depositor_comments
;
The following automatic conversions were performed:

'_exptl_absorpt_correction_type' value 'Multi-scan' changed to
'multi-scan' according to
/home/saulius/struct/CIF-dictionaries/cif_core.dic dictionary named
'cif_core.dic' version 2.4.2 from 2011-04-26.

Automatic conversion script
Id: cif_fix_values 1891 2012-01-12 08:04:46Z andrius 
;
_cod_original_sg_symbol_Hall ' -P 2ybc'
_cod_original_sg_symbol_H-M 'P 21/c'
_cod_database_code 7022429

loop_
_symmetry_equiv_pos_as_xyz
'x, y, z'
'-x, y+1/2, -z+1/2'
'-x, -y, -z'
'x, -y-1/2, z-1/2'

loop_
_atom_site_label
_atom_site_type_symbol
_atom_site_fract_x
_atom_site_fract_y
_atom_site_fract_z
_atom_site_U_iso_or_equiv
_atom_site_adp_type
_atom_site_occupancy
_atom_site_symmetry_multiplicity
_atom_site_calc_flag
_atom_site_refinement_flags
Mo1 Mo 0.31432(3) 0.08502(2) 0.383264(12) 0.02247(11) Uani 1 1 d .
N4 N 0.1650(3) 0.1737(2) 0.35185(12) 0.0265(6) Uani 1 1 d .
N1 N 0.4092(3) 0.1712(2) 0.45409(12) 0.0247(6) Uani 1 1 d .
N5 N 0.2222(3) 0.0018(2) 0.41760(13) 0.0317(7) Uani 1 1 d .
N2 N 0.3561(3) 0.0059(2) 0.30631(12) 0.0262(6) Uani 1 1 d .
C212 C 0.0031(4) -0.0100(3) 0.25299(16) 0.0283(8) Uani 1 1 d .
N3 N 0.5594(3) 0.0555(2) 0.38966(13) 0.0273(7) Uani 1 1 d .
C112 C 0.0861(4) 0.2513(3) 0.49847(15) 0.0295(8) Uani 1 1 d .
C11 C 0.3565(4) 0.2438(3) 0.48946(15) 0.0274(8) Uani 1 1 d .
C21 C 0.2768(4) -0.0176(3) 0.25415(15) 0.0281(8) Uani 1 1 d .
C211 C 0.1331(4) 0.0285(3) 0.23402(15) 0.0261(7) Uani 1 1 d .
C111 C 0.2111(4) 0.2916(3) 0.47675(15) 0.0269(8) Uani 1 1 d .
C213 C -0.1308(4) 0.0323(3) 0.23229(17) 0.0328(8) Uani 1 1 d .
H213 H -0.2182 0.0060 0.2453 0.039 Uiso 1 1 calc R
C113 C -0.0476(4) 0.2993(3) 0.48719(16) 0.0357(9) Uani 1 1 d .
H113 H -0.1318 0.2718 0.5022 0.043 Uiso 1 1 calc R
C22 C 0.3537(5) -0.0863(3) 0.22549(18) 0.0434(10) Uani 1 1 d .
H22 H 0.3235 -0.1157 0.1889 0.052 Uiso 1 1 calc R
C21A C 0.0076(5) -0.0961(3) 0.29521(18) 0.0388(9) Uani 1 1 d .
H21A H 0.0497 -0.0737 0.3336 0.058 Uiso 1 1 calc R
H21B H 0.0679 -0.1498 0.2813 0.058 Uiso 1 1 calc R
H21C H -0.0920 -0.1208 0.2981 0.058 Uiso 1 1 calc R
C14 C 0.5482(4) 0.1459(3) 0.47882(15) 0.0283(8) Uani 1 1 d .
C116 C 0.1993(4) 0.3811(3) 0.44477(16) 0.0331(8) Uani 1 1 d .
C216 C 0.1257(4) 0.1071(3) 0.19354(15) 0.0287(8) Uani 1 1 d .
C115 C 0.0628(5) 0.4261(3) 0.43379(17) 0.0408(10) Uani 1 1 d .
H115 H 0.0546 0.4857 0.4114 0.049 Uiso 1 1 calc R
C214 C -0.1404(4) 0.1111(3) 0.19364(17) 0.0357(9) Uani 1 1 d .
C24 C 0.4830(4) -0.0500(3) 0.30859(16) 0.0303(8) Uani 1 1 d .
C13 C 0.5821(4) 0.2006(3) 0.52796(16) 0.0347(9) Uani 1 1 d .
H13 H 0.6701 0.1971 0.5531 0.042 Uiso 1 1 calc R
C11A C 0.0946(4) 0.1546(3) 0.53253(18) 0.0383(9) Uani 1 1 d .
H11A H -0.0016 0.1392 0.5454 0.057 Uiso 1 1 calc R
H11B H 0.1662 0.1615 0.5666 0.057 Uiso 1 1 calc R
H11C H 0.1248 0.1006 0.5077 0.057 Uiso 1 1 calc R
C11C C 0.3335(5) 0.4299(3) 0.4239(2) 0.0473(11) Uani 1 1 d .
H11D H 0.3043 0.4730 0.3905 0.071 Uiso 1 1 calc R
H11E H 0.4006 0.3784 0.4122 0.071 Uiso 1 1 calc R
H11F H 0.3827 0.4700 0.4555 0.071 Uiso 1 1 calc R
C31 C 0.6226(4) 0.0616(3) 0.45121(16) 0.0335(9) Uani 1 1 d .
H31A H 0.7293 0.0739 0.4530 0.040 Uiso 1 1 calc R
H31B H 0.6060 -0.0016 0.4718 0.040 Uiso 1 1 calc R
C23 C 0.4857(5) -0.1057(3) 0.26000(18) 0.0406(10) Uani 1 1 d .
H23 H 0.5616 -0.1495 0.2508 0.049 Uiso 1 1 calc R
C33 C 0.6206(4) 0.1367(3) 0.35499(18) 0.0388(9) Uani 1 1 d .
H33A H 0.7259 0.1263 0.3537 0.058 Uiso 1 1 calc R
H33B H 0.6039 0.2012 0.3732 0.058 Uiso 1 1 calc R
H33C H 0.5721 0.1360 0.3153 0.058 Uiso 1 1 calc R
C32 C 0.5843(4) -0.0425(3) 0.36290(16) 0.0337(9) Uani 1 1 d .
H32A H 0.5644 -0.0969 0.3901 0.040 Uiso 1 1 calc R
H32B H 0.6871 -0.0481 0.3536 0.040 Uiso 1 1 calc R
C12 C 0.4610(4) 0.2636(3) 0.53441(16) 0.0348(9) Uani 1 1 d .
H12 H 0.4534 0.3112 0.5645 0.042 Uiso 1 1 calc R
C215 C -0.0107(5) 0.1466(3) 0.17417(17) 0.0363(9) Uani 1 1 d .
H215 H -0.0155 0.1997 0.1468 0.044 Uiso 1 1 calc R
C114 C -0.0618(5) 0.3861(3) 0.45479(17) 0.0400(10) Uani 1 1 d .
C42 C 0.2099(5) 0.2568(3) 0.31649(17) 0.0409(10) Uani 1 1 d .
H42A H 0.1727 0.2463 0.2757 0.061 Uiso 1 1 calc R
H42B H 0.3170 0.2606 0.3195 0.061 Uiso 1 1 calc R
H42C H 0.1703 0.3192 0.3306 0.061 Uiso 1 1 calc R
C21C C 0.2620(5) 0.1491(3) 0.17119(18) 0.0426(10) Uani 1 1 d .
H21D H 0.2371 0.2092 0.1482 0.064 Uiso 1 1 calc R
H21E H 0.3049 0.0994 0.1467 0.064 Uiso 1 1 calc R
H21F H 0.3328 0.1661 0.2042 0.064 Uiso 1 1 calc R
C41 C 0.0083(4) 0.1732(3) 0.35609(18) 0.0399(10) Uani 1 1 d .
H41A H -0.0199 0.2341 0.3757 0.060 Uiso 1 1 calc R
H41B H -0.0179 0.1149 0.3785 0.060 Uiso 1 1 calc R
H41C H -0.0431 0.1702 0.3169 0.060 Uiso 1 1 calc R
C11B C -0.2084(5) 0.4356(4) 0.4423(2) 0.0591(14) Uani 1 1 d .
H11G H -0.2380 0.4329 0.4004 0.089 Uiso 1 1 calc R
H11H H -0.2016 0.5053 0.4549 0.089 Uiso 1 1 calc R
H11I H -0.2811 0.4009 0.4634 0.089 Uiso 1 1 calc R
C21B C -0.2853(5) 0.1580(4) 0.1738(2) 0.0536(12) Uani 1 1 d .
H21G H -0.3643 0.1112 0.1799 0.080 Uiso 1 1 calc R
H21H H -0.2880 0.1745 0.1323 0.080 Uiso 1 1 calc R
H21I H -0.2979 0.2190 0.1962 0.080 Uiso 1 1 calc R

loop_
_atom_site_aniso_label
_atom_site_aniso_U_11
_atom_site_aniso_U_22
_atom_site_aniso_U_33
_atom_site_aniso_U_23
_atom_site_aniso_U_13
_atom_site_aniso_U_12
Mo1 0.01778(16) 0.02815(18) 0.02130(17) 0.00127(12) 0.00078(11) 0.00150(12)
N4 0.0234(15) 0.0325(16) 0.0225(15) -0.0055(12) -0.0040(12) 0.0059(12)
N1 0.0188(14) 0.0309(16) 0.0238(15) -0.0011(12) -0.0006(11) -0.0002(12)
N5 0.0288(16) 0.0376(18) 0.0286(16) 0.0009(14) 0.0020(13) -0.0039(14)
N2 0.0255(15) 0.0306(16) 0.0223(15) 0.0011(12) 0.0014(12) 0.0059(12)
C212 0.0316(18) 0.0233(18) 0.0287(18) -0.0044(15) -0.0037(14) -0.0011(15)
N3 0.0179(14) 0.0377(17) 0.0264(15) 0.0015(13) 0.0021(12) 0.0039(12)
C112 0.0294(18) 0.036(2) 0.0232(18) -0.0041(15) 0.0009(14) 0.0031(16)
C11 0.0255(17) 0.0311(19) 0.0256(18) -0.0019(15) 0.0027(14) -0.0026(15)
C21 0.0289(19) 0.0295(19) 0.0252(18) 0.0003(15) -0.0016(15) 0.0024(15)
C211 0.0298(18) 0.0255(18) 0.0216(17) -0.0042(14) -0.0042(14) 0.0024(15)
C111 0.0278(18) 0.0309(19) 0.0213(17) -0.0060(14) -0.0010(14) 0.0018(15)
C213 0.0287(19) 0.032(2) 0.036(2) -0.0100(17) -0.0037(16) -0.0024(16)
C113 0.0280(19) 0.049(2) 0.031(2) -0.0070(18) 0.0035(16) 0.0071(17)
C22 0.049(2) 0.046(2) 0.034(2) -0.0139(19) -0.0038(18) 0.014(2)
C21A 0.042(2) 0.036(2) 0.038(2) 0.0038(18) -0.0027(18) -0.0072(18)
C14 0.0210(17) 0.038(2) 0.0254(18) 0.0012(15) -0.0015(14) 0.0007(15)
C116 0.041(2) 0.0288(19) 0.029(2) -0.0038(16) 0.0018(16) 0.0001(17)
C216 0.037(2) 0.0252(19) 0.0232(18) -0.0033(14) -0.0017(15) 0.0009(15)
C115 0.058(3) 0.029(2) 0.033(2) -0.0031(17) -0.0049(19) 0.0113(19)
C214 0.039(2) 0.029(2) 0.036(2) -0.0130(16) -0.0129(17) 0.0088(17)
C24 0.0273(18) 0.035(2) 0.0291(19) 0.0025(16) 0.0045(15) 0.0107(16)
C13 0.0221(18) 0.049(2) 0.031(2) -0.0008(18) -0.0055(15) -0.0031(17)
C11A 0.032(2) 0.044(2) 0.040(2) 0.0085(18) 0.0083(17) 0.0009(18)
C11C 0.056(3) 0.037(2) 0.049(3) 0.006(2) 0.004(2) -0.011(2)
C31 0.0205(17) 0.050(2) 0.0290(19) -0.0003(17) -0.0047(14) 0.0052(16)
C23 0.039(2) 0.044(2) 0.038(2) -0.0035(18) 0.0041(18) 0.0197(19)
C33 0.0250(19) 0.051(3) 0.041(2) 0.0063(19) 0.0081(17) -0.0052(18)
C32 0.0260(19) 0.042(2) 0.033(2) 0.0012(17) 0.0031(15) 0.0128(16)
C12 0.032(2) 0.042(2) 0.029(2) -0.0084(17) -0.0005(16) -0.0021(17)
C215 0.051(2) 0.026(2) 0.029(2) -0.0017(16) -0.0096(17) 0.0042(17)
C114 0.044(2) 0.044(2) 0.030(2) -0.0140(18) -0.0078(18) 0.0164(19)
C42 0.055(3) 0.036(2) 0.030(2) 0.0027(17) -0.0012(18) 0.006(2)
C21C 0.052(3) 0.038(2) 0.039(2) 0.0033(18) 0.0103(19) -0.006(2)
C41 0.0247(19) 0.052(3) 0.041(2) -0.013(2) -0.0055(17) 0.0114(18)
C11B 0.054(3) 0.071(3) 0.049(3) -0.018(2) -0.016(2) 0.035(3)
C21B 0.047(3) 0.048(3) 0.062(3) -0.011(2) -0.019(2) 0.017(2)

loop_
_atom_type_symbol
_atom_type_description
_atom_type_scat_dispersion_real
_atom_type_scat_dispersion_imag
_atom_type_scat_source
C C 0.0033 0.0016 'International Tables Vol C Tables 4.2.6.8 and 6.1.1.4'
H H 0.0000 0.0000 'International Tables Vol C Tables 4.2.6.8 and 6.1.1.4'
N N 0.0061 0.0033 'International Tables Vol C Tables 4.2.6.8 and 6.1.1.4'
Mo Mo -1.6832 0.6857 'International Tables Vol C Tables 4.2.6.8 and 6.1.1.4'

loop_
_geom_angle_atom_site_label_1
_geom_angle_atom_site_label_2
_geom_angle_atom_site_label_3
_geom_angle
N5 Mo1 N4 102.85(14)
N5 Mo1 N1 101.05(13)
N4 Mo1 N1 100.46(12)
N5 Mo1 N2 101.71(14)
N4 Mo1 N2 99.97(11)
N1 Mo1 N2 145.01(11)
N5 Mo1 N3 113.54(13)
N4 Mo1 N3 143.61(12)
N1 Mo1 N3 73.30(11)
N2 Mo1 N3 73.37(11)
C41 N4 C42 112.0(3)
C41 N4 Mo1 130.8(3)
C42 N4 Mo1 117.2(2)
C11 N1 C14 106.7(3)
C11 N1 Mo1 134.1(2)
C14 N1 Mo1 118.5(2)
C24 N2 C21 106.5(3)
C24 N2 Mo1 117.0(2)
C21 N2 Mo1 135.7(2)
C213 C212 C211 119.3(3)
C213 C212 C21A 120.1(3)
C211 C212 C21A 120.6(3)
C32 N3 C31 112.7(3)
C32 N3 C33 110.2(3)
C31 N3 C33 109.8(3)
C32 N3 Mo1 108.6(2)
C31 N3 Mo1 110.4(2)
C33 N3 Mo1 104.9(2)
C113 C112 C111 119.5(4)
C113 C112 C11A 119.8(3)
C111 C112 C11A 120.7(3)
C12 C11 N1 108.9(3)
C12 C11 C111 128.2(3)
N1 C11 C111 122.9(3)
C22 C21 N2 108.7(3)
C22 C21 C211 127.6(3)
N2 C21 C211 123.8(3)
C216 C211 C212 119.4(3)
C216 C211 C21 120.3(3)
C212 C211 C21 120.2(3)
C112 C111 C116 119.4(3)
C112 C111 C11 120.9(3)
C116 C111 C11 119.7(3)
C214 C213 C212 122.2(4)
C214 C213 H213 118.9
C212 C213 H213 118.9
C114 C113 C112 121.9(4)
C114 C113 H113 119.0
C112 C113 H113 119.0
C21 C22 C23 107.9(3)
C21 C22 H22 126.1
C23 C22 H22 126.1
C212 C21A H21A 109.5
C212 C21A H21B 109.5
H21A C21A H21B 109.5
C212 C21A H21C 109.5
H21A C21A H21C 109.5
H21B C21A H21C 109.5
C13 C14 N1 109.9(3)
C13 C14 C31 133.2(3)
N1 C14 C31 116.7(3)
C115 C116 C111 119.3(4)
C115 C116 C11C 120.0(4)
C111 C116 C11C 120.7(4)
C215 C216 C211 119.0(3)
C215 C216 C21C 119.8(3)
C211 C216 C21C 121.2(3)
C114 C115 C116 121.6(4)
C114 C115 H115 119.2
C116 C115 H115 119.2
C213 C214 C215 117.7(3)
C213 C214 C21B 121.3(4)
C215 C214 C21B 121.0(4)
C23 C24 N2 110.5(3)
C23 C24 C32 132.5(3)
N2 C24 C32 117.0(3)
C14 C13 C12 106.7(3)
C14 C13 H13 126.6
C12 C13 H13 126.6
C112 C11A H11A 109.5
C112 C11A H11B 109.5
H11A C11A H11B 109.5
C112 C11A H11C 109.5
H11A C11A H11C 109.5
H11B C11A H11C 109.5
C116 C11C H11D 109.5
C116 C11C H11E 109.5
H11D C11C H11E 109.5
C116 C11C H11F 109.5
H11D C11C H11F 109.5
H11E C11C H11F 109.5
N3 C31 C14 107.2(3)
N3 C31 H31A 110.3
C14 C31 H31A 110.3
N3 C31 H31B 110.3
C14 C31 H31B 110.3
H31A C31 H31B 108.5
C24 C23 C22 106.5(3)
C24 C23 H23 126.7
C22 C23 H23 126.7
N3 C33 H33A 109.5
N3 C33 H33B 109.5
H33A C33 H33B 109.5
N3 C33 H33C 109.5
H33A C33 H33C 109.5
H33B C33 H33C 109.5
N3 C32 C24 107.5(3)
N3 C32 H32A 110.2
C24 C32 H32A 110.2
N3 C32 H32B 110.2
C24 C32 H32B 110.2
H32A C32 H32B 108.5
C11 C12 C13 107.8(3)
C11 C12 H12 126.1
C13 C12 H12 126.1
C216 C215 C214 122.3(4)
C216 C215 H215 118.9
C214 C215 H215 118.9
C113 C114 C115 118.3(4)
C113 C114 C11B 120.8(4)
C115 C114 C11B 120.9(4)
N4 C42 H42A 109.5
N4 C42 H42B 109.5
H42A C42 H42B 109.5
N4 C42 H42C 109.5
H42A C42 H42C 109.5
H42B C42 H42C 109.5
C216 C21C H21D 109.5
C216 C21C H21E 109.5
H21D C21C H21E 109.5
C216 C21C H21F 109.5
H21D C21C H21F 109.5
H21E C21C H21F 109.5
N4 C41 H41A 109.5
N4 C41 H41B 109.5
H41A C41 H41B 109.5
N4 C41 H41C 109.5
H41A C41 H41C 109.5
H41B C41 H41C 109.5
C114 C11B H11G 109.5
C114 C11B H11H 109.5
H11G C11B H11H 109.5
C114 C11B H11I 109.5
H11G C11B H11I 109.5
H11H C11B H11I 109.5
C214 C21B H21G 109.5
C214 C21B H21H 109.5
H21G C21B H21H 109.5
C214 C21B H21I 109.5
H21G C21B H21I 109.5
H21H C21B H21I 109.5

loop_
_geom_bond_atom_site_label_1
_geom_bond_atom_site_label_2
_geom_bond_distance
Mo1 N5 1.647(3)
Mo1 N4 1.906(3)
Mo1 N1 2.121(3)
Mo1 N2 2.133(3)
Mo1 N3 2.275(3)
N4 C41 1.450(5)
N4 C42 1.463(5)
N1 C11 1.386(4)
N1 C14 1.390(4)
N2 C24 1.381(4)
N2 C21 1.383(4)
C212 C213 1.397(5)
C212 C211 1.407(5)
C212 C21A 1.508(5)
N3 C32 1.479(5)
N3 C31 1.485(5)
N3 C33 1.492(5)
C112 C113 1.389(5)
C112 C111 1.403(5)
C112 C11A 1.514(5)
C11 C12 1.371(5)
C11 C111 1.485(5)
C21 C22 1.368(5)
C21 C211 1.491(5)
C211 C216 1.406(5)
C111 C116 1.408(5)
C213 C214 1.379(6)
C213 H213 0.9500
C113 C114 1.383(6)
C113 H113 0.9500
C22 C23 1.411(6)
C22 H22 0.9500
C21A H21A 0.9800
C21A H21B 0.9800
C21A H21C 0.9800
C14 C13 1.361(5)
C14 C31 1.493(5)
C116 C115 1.393(6)
C116 C11C 1.512(6)
C216 C215 1.394(5)
C216 C21C 1.507(5)
C115 C114 1.391(6)
C115 H115 0.9500
C214 C215 1.395(6)
C214 C21B 1.504(5)
C24 C23 1.349(6)
C24 C32 1.492(5)
C13 C12 1.416(5)
C13 H13 0.9500
C11A H11A 0.9800
C11A H11B 0.9800
C11A H11C 0.9800
C11C H11D 0.9800
C11C H11E 0.9800
C11C H11F 0.9800
C31 H31A 0.9900
C31 H31B 0.9900
C23 H23 0.9500
C33 H33A 0.9800
C33 H33B 0.9800
C33 H33C 0.9800
C32 H32A 0.9900
C32 H32B 0.9900
C12 H12 0.9500
C215 H215 0.9500
C114 C11B 1.504(6)
C42 H42A 0.9800
C42 H42B 0.9800
C42 H42C 0.9800
C21C H21D 0.9800
C21C H21E 0.9800
C21C H21F 0.9800
C41 H41A 0.9800
C41 H41B 0.9800
C41 H41C 0.9800
C11B H11G 0.9800
C11B H11H 0.9800
C11B H11I 0.9800
C21B H21G 0.9800
C21B H21H 0.9800
C21B H21I 0.9800

loop_
_geom_torsion_atom_site_label_1
_geom_torsion_atom_site_label_2
_geom_torsion_atom_site_label_3
_geom_torsion_atom_site_label_4
_geom_torsion
N5 Mo1 N4 C41 0.8(3)
N1 Mo1 N4 C41 -103.2(3)
N2 Mo1 N4 C41 105.3(3)
N3 Mo1 N4 C41 -179.2(3)
N5 Mo1 N4 C42 -178.3(3)
N1 Mo1 N4 C42 77.7(3)
N2 Mo1 N4 C42 -73.7(3)
N3 Mo1 N4 C42 1.7(4)
N5 Mo1 N1 C11 -76.6(3)
N4 Mo1 N1 C11 28.8(3)
N2 Mo1 N1 C11 153.6(3)
N3 Mo1 N1 C11 171.9(3)
N5 Mo1 N1 C14 92.5(3)
N4 Mo1 N1 C14 -162.0(3)
N2 Mo1 N1 C14 -37.2(4)
N3 Mo1 N1 C14 -19.0(2)
N5 Mo1 N2 C24 -89.4(3)
N4 Mo1 N2 C24 165.1(3)
N1 Mo1 N2 C24 40.2(4)
N3 Mo1 N2 C24 22.0(3)
N5 Mo1 N2 C21 78.8(4)
N4 Mo1 N2 C21 -26.7(4)
N1 Mo1 N2 C21 -151.6(3)
N3 Mo1 N2 C21 -169.9(4)
N5 Mo1 N3 C32 60.9(3)
N4 Mo1 N3 C32 -119.1(3)
N1 Mo1 N3 C32 155.9(2)
N2 Mo1 N3 C32 -34.9(2)
N5 Mo1 N3 C31 -63.1(3)
N4 Mo1 N3 C31 116.9(3)
N1 Mo1 N3 C31 31.9(2)
N2 Mo1 N3 C31 -158.9(3)
N5 Mo1 N3 C33 178.7(2)
N4 Mo1 N3 C33 -1.3(3)
N1 Mo1 N3 C33 -86.3(2)
N2 Mo1 N3 C33 82.9(2)
C14 N1 C11 C12 0.7(4)
Mo1 N1 C11 C12 170.8(3)
C14 N1 C11 C111 178.8(3)
Mo1 N1 C11 C111 -11.1(5)
C24 N2 C21 C22 0.1(4)
Mo1 N2 C21 C22 -168.8(3)
C24 N2 C21 C211 -178.7(3)
Mo1 N2 C21 C211 12.4(6)
C213 C212 C211 C216 -1.5(5)
C21A C212 C211 C216 178.4(3)
C213 C212 C211 C21 -178.2(3)
C21A C212 C211 C21 1.8(5)
C22 C21 C211 C216 -79.3(5)
N2 C21 C211 C216 99.3(4)
C22 C21 C211 C212 97.3(5)
N2 C21 C211 C212 -84.1(5)
C113 C112 C111 C116 1.1(5)
C11A C112 C111 C116 179.4(3)
C113 C112 C111 C11 178.2(3)
C11A C112 C111 C11 -3.5(5)
C12 C11 C111 C112 -92.2(5)
N1 C11 C111 C112 90.1(4)
C12 C11 C111 C116 84.9(5)
N1 C11 C111 C116 -92.8(4)
C211 C212 C213 C214 0.0(5)
C21A C212 C213 C214 -180.0(3)
C111 C112 C113 C114 0.3(6)
C11A C112 C113 C114 -178.0(4)
N2 C21 C22 C23 -0.8(5)
C211 C21 C22 C23 177.9(4)
C11 N1 C14 C13 -0.1(4)
Mo1 N1 C14 C13 -172.0(2)
C11 N1 C14 C31 174.6(3)
Mo1 N1 C14 C31 2.7(4)
C112 C111 C116 C115 -2.0(5)
C11 C111 C116 C115 -179.1(3)
C112 C111 C116 C11C 176.3(3)
C11 C111 C116 C11C -0.8(5)
C212 C211 C216 C215 1.5(5)
C21 C211 C216 C215 178.1(3)
C212 C211 C216 C21C -178.8(3)
C21 C211 C216 C21C -2.2(5)
C111 C116 C115 C114 1.5(6)
C11C C116 C115 C114 -176.7(4)
C212 C213 C214 C215 1.6(5)
C212 C213 C214 C21B -177.6(4)
C21 N2 C24 C23 0.6(4)
Mo1 N2 C24 C23 172.0(3)
C21 N2 C24 C32 -176.4(3)
Mo1 N2 C24 C32 -5.0(4)
N1 C14 C13 C12 -0.6(4)
C31 C14 C13 C12 -174.1(4)
C32 N3 C31 C14 -160.6(3)
C33 N3 C31 C14 76.2(4)
Mo1 N3 C31 C14 -39.0(3)
C13 C14 C31 N3 -161.8(4)
N1 C14 C31 N3 25.0(4)
N2 C24 C23 C22 -1.1(5)
C32 C24 C23 C22 175.3(4)
C21 C22 C23 C24 1.2(5)
C31 N3 C32 C24 164.4(3)
C33 N3 C32 C24 -72.5(4)
Mo1 N3 C32 C24 41.8(3)
C23 C24 C32 N3 157.9(4)
N2 C24 C32 N3 -25.8(5)
N1 C11 C12 C13 -1.1(4)
C111 C11 C12 C13 -179.0(4)
C14 C13 C12 C11 1.0(5)
C211 C216 C215 C214 0.1(5)
C21C C216 C215 C214 -179.6(4)
C213 C214 C215 C216 -1.6(6)
C21B C214 C215 C216 177.5(4)
C112 C113 C114 C115 -0.8(6)
C112 C113 C114 C11B 178.9(4)
C116 C115 C114 C113 -0.1(6)
C116 C115 C114 C11B -179.8(4)
